data_7154657
loop_
_publ_author_name
'Pike, Sarah J.'
'Jones, Jennifer E.'
'Raftery, James'
'Clayden, Jonathan'
'Webb, Simon J.'

_publ_section_title
;
 Helical peptaibol mimics are better ionophores when racemic than when
 enantiopure.
;
_journal_issue 37
_journal_name_full 'Organic &amp; biomolecular chemistry'
_journal_page_first 9580
_journal_page_last 9584
_journal_paper_doi 10.1039/c5ob01652e
_journal_volume 13
_journal_year 2015
_chemical_formula_sum 'C34 H55 N5 O8'
_chemical_formula_weight 661.83
_chemical_melting_point 488.5(5)
_chemical_name_common Cbz-(rac)-(\aMe)ValAib4OtBu
_chemical_name_systematic 'racemic CbzMeValAib4OtBu'
_space_group_IT_number 2
_symmetry_cell_setting triclinic
_symmetry_space_group_name_Hall '-P 1'
_symmetry_space_group_name_H-M 'P -1'
_atom_sites_solution_hydrogens geom
_atom_sites_solution_primary direct
_atom_sites_solution_secondary difmap
_audit_creation_method SHELXL-97
_audit_update_record
;
2015-04-30 deposited with the CCDC.
2015-08-21 downloaded from the CCDC.
;
_cell_angle_alpha 96.466(5)
_cell_angle_beta 102.806(4)
_cell_angle_gamma 90.975(4)
_cell_formula_units_Z 2
_cell_length_a 11.4534(8)
_cell_length_b 11.6801(9)
_cell_length_c 14.4308(11)
_cell_measurement_reflns_used 5705
_cell_measurement_temperature 100(2)
_cell_measurement_theta_max 70.08
_cell_measurement_theta_min 3.81
_cell_volume 1868.8(2)
_computing_cell_refinement 'Bruker SAINT'
_computing_data_collection 'Bruker APEX2'
_computing_data_reduction 'Bruker SAINT'
_computing_molecular_graphics 'Bruker SHELXTL'
_computing_publication_material 'Bruker SHELXTL'
_computing_structure_refinement 'SHELXL-97 (Sheldrick, 1997)'
_computing_structure_solution 'SHELXS-97 (Sheldrick, 1990)'
_diffrn_ambient_temperature 100(2)
_diffrn_measured_fraction_theta_full 0.954
_diffrn_measured_fraction_theta_max 0.946
_diffrn_measurement_device_type 'Bruker APEX-II CCD'
_diffrn_measurement_method '\f and \w scans'
_diffrn_radiation_monochromator graphite
_diffrn_radiation_source 'fine-focus sealed tube'
_diffrn_radiation_type CuK\a
_diffrn_radiation_wavelength 1.54178
_diffrn_reflns_av_R_equivalents 0.0392
_diffrn_reflns_av_sigmaI/netI 0.0560
_diffrn_reflns_limit_h_max 13
_diffrn_reflns_limit_h_min -13
_diffrn_reflns_limit_k_max 14
_diffrn_reflns_limit_k_min -13
_diffrn_reflns_limit_l_max 16
_diffrn_reflns_limit_l_min -17
_diffrn_reflns_number 14758
_diffrn_reflns_theta_full 67.00
_diffrn_reflns_theta_max 70.15
_diffrn_reflns_theta_min 3.16
_diffrn_standards_number 0
_exptl_absorpt_coefficient_mu 0.684
_exptl_absorpt_correction_T_max 0.9537
_exptl_absorpt_correction_T_min 0.75506
_exptl_absorpt_correction_type multi-scan
_exptl_absorpt_process_details SADABS
_exptl_crystal_colour violet
_exptl_crystal_density_diffrn 1.176
_exptl_crystal_density_method 'not measured'
_exptl_crystal_description prism
_exptl_crystal_F_000 716
_exptl_crystal_recrystallization_method 'Re-crystallisation from solvent: '
_exptl_crystal_size_max 0.29
_exptl_crystal_size_mid 0.17
_exptl_crystal_size_min 0.07
_refine_diff_density_max 0.368
_refine_diff_density_min -0.425
_refine_diff_density_rms 0.050
_refine_ls_extinction_method none
_refine_ls_goodness_of_fit_ref 1.090
_refine_ls_hydrogen_treatment constr
_refine_ls_matrix_type full
_refine_ls_number_parameters 472
_refine_ls_number_reflns 6723
_refine_ls_number_restraints 2
_refine_ls_restrained_S_all 1.089
_refine_ls_R_factor_all 0.0631
_refine_ls_R_factor_gt 0.0524
_refine_ls_shift/su_max 0.000
_refine_ls_shift/su_mean 0.000
_refine_ls_structure_factor_coef Fsqd
_refine_ls_weighting_details 'calc w=1/[\s^2^(Fo^2^)+(0.0722P)^2^+0.6805P] where P=(Fo^2^+2Fc^2^)/3'
_refine_ls_weighting_scheme calc
_refine_ls_wR_factor_gt 0.1417
_refine_ls_wR_factor_ref 0.1505
_reflns_number_gt 5516
_reflns_number_total 6723
_reflns_threshold_expression >2sigma(I)
_cod_data_source_file c5ob01652e2.cif
_cod_data_source_block s4023ma
_cod_depositor_comments
;
The following automatic conversions were performed:

'_chemical_melting_point' value '488-489 ' was changed to '488.5(5)'
- the average value was taken and precision was estimated.

'_symmetry_cell_setting' value 'Triclinic' changed to 'triclinic'
according to
/usr/data/users/saulius/crontab/automatic-downloads/rss-feeds/RSC/lib/dictionaries/cif_core.dic
dictionary named 'cif_core.dic' version 2.4.2 from 2011-04-26.

Automatic conversion script
Id: cif_fix_values 3271 2015-04-21 07:52:19Z andrius 

 Adding full bibliography for 7154657.cif.
;
_cod_original_sg_symbol_H-M P-1
_cod_database_code 7154657

loop_
_symmetry_equiv_pos_as_xyz
'x, y, z'
'-x, -y, -z'

loop_
_atom_site_label
_atom_site_type_symbol
_atom_site_fract_x
_atom_site_fract_y
_atom_site_fract_z
_atom_site_U_iso_or_equiv
_atom_site_adp_type
_atom_site_occupancy
_atom_site_symmetry_multiplicity
_atom_site_calc_flag
_atom_site_refinement_flags
_atom_site_disorder_assembly
_atom_site_disorder_group
C1 C 1.2651(3) -0.0929(3) 0.75605(18) 0.0301(11) Uani 0.500(4) 1 d PGD A 1
C2 C 1.1902(3) -0.1883(2) 0.75444(18) 0.0370(10) Uani 0.500(4) 1 d PG A 1
H2 H 1.1587 -0.2357 0.6959 0.044 Uiso 0.500(4) 1 calc PR A 1
C3 C 1.1612(3) -0.2144(2) 0.8385(2) 0.0460(12) Uani 0.500(4) 1 d PG A 1
H3 H 1.1100 -0.2797 0.8374 0.055 Uiso 0.500(4) 1 calc PR A 1
C4 C 1.2072(3) -0.1451(3) 0.92414(19) 0.0514(17) Uani 0.500(4) 1 d PG A 1
H4 H 1.1874 -0.1630 0.9816 0.062 Uiso 0.500(4) 1 calc PR A 1
C5 C 1.2821(3) -0.0497(3) 0.92575(18) 0.0445(12) Uani 0.500(4) 1 d PG A 1
H5 H 1.3136 -0.0024 0.9843 0.053 Uiso 0.500(4) 1 calc PR A 1
C6 C 1.3111(3) -0.0236(2) 0.8417(2) 0.0387(11) Uani 0.500(4) 1 d PG A 1
H6 H 1.3623 0.0416 0.8428 0.046 Uiso 0.500(4) 1 calc PR A 1
C7 C 1.306(3) -0.0804(3) 0.6649(10) 0.0408(6) Uani 0.500(4) 1 d PD A 1
H7A H 1.3857 -0.1133 0.6687 0.049 Uiso 0.500(4) 1 calc PR A 1
H7B H 1.2490 -0.1236 0.6098 0.049 Uiso 0.500(4) 1 calc PR A 1
C8 C 1.20965(16) 0.09552(19) 0.63977(13) 0.0327(4) Uani 1 1 d . A .
C9 C 1.13269(16) 0.2867(2) 0.61099(13) 0.0338(4) Uani 1 1 d . . .
C10 C 1.19322(18) 0.4073(2) 0.61451(14) 0.0381(5) Uani 1 1 d . . .
H10 H 1.2638 0.4154 0.6701 0.046 Uiso 1 1 calc R . .
C11 C 1.1119(2) 0.5063(2) 0.63125(16) 0.0451(5) Uani 1 1 d . . .
H11A H 1.1515 0.5795 0.6260 0.068 Uiso 1 1 calc R . .
H11B H 1.0958 0.5078 0.6953 0.068 Uiso 1 1 calc R . .
H11C H 1.0361 0.4949 0.5831 0.068 Uiso 1 1 calc R . .
C12 C 1.2414(2) 0.4182(3) 0.52444(16) 0.0522(6) Uani 1 1 d . . .
H12A H 1.1741 0.4174 0.4689 0.078 Uiso 1 1 calc R . .
H12B H 1.2920 0.3533 0.5140 0.078 Uiso 1 1 calc R . .
H12C H 1.2888 0.4908 0.5330 0.078 Uiso 1 1 calc R . .
C13 C 1.0441(2) 0.2477(3) 0.51476(14) 0.0492(6) Uani 1 1 d . . .
H13A H 1.0874 0.2415 0.4631 0.074 Uiso 1 1 calc R . .
H13B H 0.9821 0.3044 0.5026 0.074 Uiso 1 1 calc R . .
H13C H 1.0066 0.1725 0.5175 0.074 Uiso 1 1 calc R . .
C14 C 1.06172(15) 0.29070(17) 0.69055(13) 0.0291(4) Uani 1 1 d . . .
C15 C 1.07024(16) 0.28842(18) 0.86283(13) 0.0322(4) Uani 1 1 d . . .
C16 C 1.03109(19) 0.41089(19) 0.88446(15) 0.0393(5) Uani 1 1 d . . .
H16A H 1.1007 0.4649 0.8969 0.059 Uiso 1 1 calc R . .
H16B H 0.9963 0.4157 0.9409 0.059 Uiso 1 1 calc R . .
H16C H 0.9711 0.4307 0.8295 0.059 Uiso 1 1 calc R . .
C17 C 1.16357(18) 0.2540(2) 0.94704(14) 0.0405(5) Uani 1 1 d . . .
H17A H 1.1882 0.1757 0.9309 0.061 Uiso 1 1 calc R . .
H17B H 1.1289 0.2563 1.0035 0.061 Uiso 1 1 calc R . .
H17C H 1.2335 0.3079 0.9608 0.061 Uiso 1 1 calc R . .
C18 C 0.96129(15) 0.20256(17) 0.84540(13) 0.0283(4) Uani 1 1 d . . .
C19 C 0.86254(17) 0.01780(17) 0.76544(15) 0.0331(4) Uani 1 1 d . . .
C20 C 0.86493(19) -0.04568(19) 0.85219(16) 0.0397(5) Uani 1 1 d . . .
H20A H 0.9389 -0.0877 0.8660 0.060 Uiso 1 1 calc R . .
H20B H 0.7957 -0.1003 0.8389 0.060 Uiso 1 1 calc R . .
H20C H 0.8617 0.0100 0.9076 0.060 Uiso 1 1 calc R . .
C21 C 0.87852(18) -0.06557(18) 0.67959(16) 0.0389(5) Uani 1 1 d . . .
H21A H 0.8790 -0.0226 0.6252 0.058 Uiso 1 1 calc R . .
H21B H 0.8122 -0.1237 0.6622 0.058 Uiso 1 1 calc R . .
H21C H 0.9546 -0.1038 0.6965 0.058 Uiso 1 1 calc R . .
C22 C 0.74067(16) 0.07269(17) 0.73371(13) 0.0311(4) Uani 1 1 d . . .
C23 C 0.63454(15) 0.22001(18) 0.63796(12) 0.0294(4) Uani 1 1 d . . .
C24 C 0.67449(17) 0.3175(2) 0.58778(13) 0.0371(5) Uani 1 1 d . . .
H24A H 0.7302 0.3714 0.6347 0.056 Uiso 1 1 calc R . .
H24B H 0.6043 0.3584 0.5586 0.056 Uiso 1 1 calc R . .
H24C H 0.7145 0.2850 0.5380 0.056 Uiso 1 1 calc R . .
C25 C 0.54750(17) 0.1346(2) 0.56478(14) 0.0411(5) Uani 1 1 d . . .
H25A H 0.5888 0.0993 0.5168 0.062 Uiso 1 1 calc R . .
H25B H 0.4788 0.1756 0.5332 0.062 Uiso 1 1 calc R . .
H25C H 0.5195 0.0743 0.5977 0.062 Uiso 1 1 calc R . .
C26 C 0.57055(14) 0.27863(15) 0.71223(12) 0.0233(4) Uani 1 1 d . . .
C27 C 0.58516(15) 0.37130(16) 0.87501(12) 0.0243(4) Uani 1 1 d . . .
C28 C 0.68916(17) 0.4123(2) 0.96003(13) 0.0368(5) Uani 1 1 d . . .
H28A H 0.7289 0.3453 0.9858 0.055 Uiso 1 1 calc R . .
H28B H 0.6581 0.4577 1.0100 0.055 Uiso 1 1 calc R . .
H28C H 0.7469 0.4601 0.9387 0.055 Uiso 1 1 calc R . .
C29 C 0.49308(18) 0.29794(17) 0.90670(14) 0.0319(4) Uani 1 1 d . . .
H29A H 0.4272 0.2727 0.8517 0.048 Uiso 1 1 calc R . .
H29B H 0.4616 0.3437 0.9562 0.048 Uiso 1 1 calc R . .
H29C H 0.5313 0.2303 0.9326 0.048 Uiso 1 1 calc R . .
C30 C 0.52740(16) 0.47939(15) 0.83702(12) 0.0255(4) Uani 1 1 d . . .
C31 C 0.5723(3) 0.6443(2) 0.75736(15) 0.0597(8) Uani 1 1 d . . .
C32 C 0.5575(3) 0.7378(2) 0.83526(15) 0.0526(7) Uani 1 1 d . . .
H32A H 0.4837 0.7214 0.8560 0.079 Uiso 1 1 calc R . .
H32B H 0.5529 0.8126 0.8103 0.079 Uiso 1 1 calc R . .
H32C H 0.6263 0.7398 0.8898 0.079 Uiso 1 1 calc R . .
C33 C 0.4602(4) 0.6235(2) 0.67708(17) 0.0884(14) Uani 1 1 d . . .
H33A H 0.4726 0.5602 0.6300 0.133 Uiso 1 1 calc R . .
H33B H 0.4439 0.6937 0.6459 0.133 Uiso 1 1 calc R . .
H33C H 0.3919 0.6031 0.7036 0.133 Uiso 1 1 calc R . .
C34 C 0.6827(5) 0.6704(3) 0.7205(2) 0.1080(18) Uani 1 1 d . . .
H34A H 0.7529 0.6809 0.7741 0.162 Uiso 1 1 calc R . .
H34B H 0.6720 0.7411 0.6894 0.162 Uiso 1 1 calc R . .
H34C H 0.6945 0.6061 0.6741 0.162 Uiso 1 1 calc R . .
N1 N 1.22965(13) 0.20625(16) 0.62893(11) 0.0331(4) Uani 1 1 d . . .
H1 H 1.3036 0.2314 0.6327 0.040 Uiso 1 1 calc R . .
N2 N 1.12475(13) 0.27973(15) 0.77932(11) 0.0293(3) Uani 1 1 d . . .
H2A H 1.2017 0.2668 0.7877 0.035 Uiso 1 1 calc R . .
N3 N 0.96131(13) 0.10596(14) 0.78610(11) 0.0299(3) Uani 1 1 d . . .
H3A H 1.0221 0.0947 0.7586 0.036 Uiso 1 1 calc R . .
N4 N 0.74169(13) 0.16283(14) 0.68238(11) 0.0291(4) Uani 1 1 d . . .
H4A H 0.8114 0.1887 0.6753 0.035 Uiso 1 1 calc R . .
N5 N 0.63461(13) 0.30539(14) 0.80164(10) 0.0266(3) Uani 1 1 d . . .
H5A H 0.7086 0.2827 0.8168 0.032 Uiso 1 1 calc R . .
O1 O 1.31244(12) 0.03906(15) 0.65088(11) 0.0420(4) Uani 1 1 d D . .
O2 O 1.11303(12) 0.05118(14) 0.64073(11) 0.0417(4) Uani 1 1 d . . .
O3 O 0.95375(11) 0.30565(12) 0.67318(9) 0.0323(3) Uani 1 1 d . . .
O4 O 0.88057(11) 0.22376(12) 0.88792(9) 0.0316(3) Uani 1 1 d . . .
O5 O 0.64892(12) 0.03084(13) 0.74937(11) 0.0386(3) Uani 1 1 d . . .
O6 O 0.46704(11) 0.30941(12) 0.68693(9) 0.0283(3) Uani 1 1 d . . .
O7 O 0.43184(12) 0.51181(12) 0.84729(10) 0.0334(3) Uani 1 1 d . . .
O8 O 0.60313(14) 0.53509(12) 0.79757(10) 0.0385(4) Uani 1 1 d . . .
C1S C 1.3134(3) -0.0740(3) 0.78660(15) 0.0314(11) Uani 0.500(4) 1 d PGD A 2
C2S C 1.2283(2) -0.1339(3) 0.81995(19) 0.0383(11) Uani 0.500(4) 1 d PG A 2
H2S H 1.1673 -0.1809 0.7761 0.046 Uiso 0.500(4) 1 calc PR A 2
C3S C 1.2324(3) -0.1251(3) 0.9175(2) 0.0479(17) Uani 0.500(4) 1 d PG A 2
H3S H 1.1742 -0.1660 0.9403 0.057 Uiso 0.500(4) 1 calc PR A 2
C4S C 1.3217(3) -0.0564(3) 0.98169(15) 0.0413(11) Uani 0.500(4) 1 d PG A 2
H4S H 1.3245 -0.0503 1.0484 0.050 Uiso 0.500(4) 1 calc PR A 2
C5S C 1.4068(2) 0.0035(2) 0.94834(17) 0.0406(11) Uani 0.500(4) 1 d PG A 2
H5S H 1.4678 0.0505 0.9922 0.049 Uiso 0.500(4) 1 calc PR A 2
C6S C 1.4026(2) -0.0053(2) 0.85079(18) 0.0347(10) Uani 0.500(4) 1 d PG A 2
H6S H 1.4608 0.0357 0.8280 0.042 Uiso 0.500(4) 1 calc PR A 2
C7S C 1.305(3) -0.0736(3) 0.6806(10) 0.0408(6) Uani 0.500(4) 1 d PD A 2
H7C H 1.3703 -0.1193 0.6626 0.049 Uiso 0.500(4) 1 calc PR A 2
H7D H 1.2280 -0.1125 0.6451 0.049 Uiso 0.500(4) 1 calc PR A 2

loop_
_atom_site_aniso_label
_atom_site_aniso_U_11
_atom_site_aniso_U_22
_atom_site_aniso_U_33
_atom_site_aniso_U_23
_atom_site_aniso_U_13
_atom_site_aniso_U_12
C1 0.037(3) 0.026(2) 0.032(2) 0.0050(18) 0.017(2) 0.0069(19)
C2 0.042(2) 0.032(2) 0.042(2) 0.0061(18) 0.0191(19) 0.0074(17)
C3 0.055(3) 0.033(2) 0.065(3) 0.024(2) 0.034(2) 0.0108(19)
C4 0.070(4) 0.058(4) 0.040(3) 0.025(3) 0.031(3) 0.033(3)
C5 0.061(3) 0.043(3) 0.033(2) 0.009(2) 0.015(2) 0.016(2)
C6 0.047(3) 0.027(2) 0.042(2) 0.0048(18) 0.009(2) 0.0053(18)
C7 0.0502(13) 0.0359(12) 0.044(3) -0.0043(12) 0.032(5) 0.007(2)
C8 0.0245(9) 0.0495(12) 0.0271(9) 0.0031(8) 0.0127(7) 0.0013(8)
C9 0.0199(8) 0.0539(13) 0.0278(9) 0.0035(8) 0.0060(7) 0.0050(8)
C10 0.0289(9) 0.0579(14) 0.0304(10) 0.0163(9) 0.0071(8) 0.0062(9)
C11 0.0374(11) 0.0591(15) 0.0413(11) 0.0166(10) 0.0081(9) 0.0099(10)
C12 0.0431(12) 0.0838(19) 0.0382(11) 0.0264(12) 0.0168(10) 0.0154(12)
C13 0.0340(11) 0.0847(19) 0.0254(10) -0.0063(11) 0.0044(8) 0.0205(11)
C14 0.0209(8) 0.0352(10) 0.0297(9) -0.0056(8) 0.0078(7) -0.0053(7)
C15 0.0257(9) 0.0426(11) 0.0262(9) -0.0086(8) 0.0088(7) -0.0100(8)
C16 0.0366(10) 0.0394(11) 0.0388(10) -0.0133(9) 0.0118(9) -0.0123(8)
C17 0.0319(10) 0.0600(14) 0.0272(9) -0.0013(9) 0.0060(8) -0.0110(9)
C18 0.0222(8) 0.0356(10) 0.0265(8) -0.0050(7) 0.0090(7) -0.0026(7)
C19 0.0279(9) 0.0311(10) 0.0412(10) -0.0096(8) 0.0173(8) -0.0076(7)
C20 0.0359(10) 0.0378(11) 0.0493(12) -0.0028(9) 0.0225(9) -0.0049(8)
C21 0.0311(10) 0.0345(11) 0.0510(12) -0.0154(9) 0.0197(9) -0.0073(8)
C22 0.0256(9) 0.0333(10) 0.0338(9) -0.0143(8) 0.0153(7) -0.0089(7)
C23 0.0204(8) 0.0419(11) 0.0241(8) -0.0091(8) 0.0084(7) -0.0096(7)
C24 0.0252(9) 0.0612(14) 0.0245(9) 0.0032(9) 0.0065(7) -0.0095(8)
C25 0.0253(9) 0.0607(14) 0.0320(10) -0.0236(10) 0.0108(8) -0.0147(9)
C26 0.0192(8) 0.0266(9) 0.0238(8) -0.0036(7) 0.0076(6) -0.0061(6)
C27 0.0208(8) 0.0299(9) 0.0218(8) -0.0012(7) 0.0065(6) 0.0006(6)
C28 0.0300(9) 0.0503(12) 0.0247(9) -0.0122(8) 0.0027(7) 0.0078(8)
C29 0.0376(10) 0.0313(10) 0.0322(9) 0.0054(8) 0.0181(8) 0.0013(8)
C30 0.0297(9) 0.0252(9) 0.0208(8) -0.0029(7) 0.0075(7) -0.0056(7)
C31 0.120(2) 0.0303(12) 0.0273(10) -0.0008(9) 0.0174(12) -0.0315(13)
C32 0.0926(19) 0.0292(11) 0.0283(10) 0.0012(8) -0.0003(11) -0.0129(11)
C33 0.183(4) 0.0332(13) 0.0273(11) 0.0061(10) -0.0204(16) -0.0256(18)
C34 0.212(5) 0.0577(19) 0.0717(19) -0.0205(16) 0.090(3) -0.075(3)
N1 0.0182(7) 0.0505(10) 0.0334(8) 0.0098(7) 0.0095(6) 0.0021(6)
N2 0.0162(7) 0.0423(9) 0.0283(8) -0.0024(7) 0.0062(6) -0.0065(6)
N3 0.0215(7) 0.0351(9) 0.0340(8) -0.0076(7) 0.0144(6) -0.0057(6)
N4 0.0186(7) 0.0352(9) 0.0329(8) -0.0112(7) 0.0126(6) -0.0086(6)
N5 0.0180(7) 0.0365(9) 0.0234(7) -0.0072(6) 0.0063(5) 0.0002(6)
O1 0.0298(7) 0.0582(10) 0.0480(8) 0.0262(7) 0.0198(6) 0.0081(6)
O2 0.0277(7) 0.0516(9) 0.0457(8) -0.0107(7) 0.0169(6) -0.0059(6)
O3 0.0172(6) 0.0415(8) 0.0359(7) -0.0045(6) 0.0060(5) -0.0022(5)
O4 0.0273(6) 0.0370(7) 0.0307(6) -0.0074(6) 0.0134(5) -0.0038(5)
O5 0.0280(7) 0.0399(8) 0.0497(8) -0.0089(7) 0.0207(6) -0.0105(6)
O6 0.0225(6) 0.0329(7) 0.0275(6) -0.0018(5) 0.0045(5) -0.0023(5)
O7 0.0335(7) 0.0325(7) 0.0347(7) 0.0032(6) 0.0086(5) 0.0062(5)
O8 0.0547(9) 0.0311(7) 0.0326(7) -0.0037(6) 0.0212(6) -0.0182(6)
C1S 0.034(3) 0.026(2) 0.038(3) 0.006(2) 0.015(2) 0.006(2)
C2S 0.032(2) 0.039(2) 0.048(3) 0.017(2) 0.0123(18) 0.0057(17)
C3S 0.046(3) 0.057(4) 0.056(4) 0.034(3) 0.029(3) 0.025(3)
C4S 0.048(3) 0.048(3) 0.037(2) 0.019(2) 0.020(2) 0.022(2)
C5S 0.043(2) 0.041(2) 0.040(2) 0.0066(18) 0.0127(18) 0.0103(18)
C6S 0.036(2) 0.028(2) 0.045(2) 0.0091(17) 0.0189(18) 0.0048(16)
C7S 0.0502(13) 0.0359(12) 0.044(3) -0.0043(12) 0.032(5) 0.007(2)

loop_
_atom_type_symbol
_atom_type_description
_atom_type_scat_dispersion_real
_atom_type_scat_dispersion_imag
_atom_type_scat_source
C C 0.0181 0.0091 'International Tables Vol C Tables 4.2.6.8 and 6.1.1.4'
H H 0.0000 0.0000 'International Tables Vol C Tables 4.2.6.8 and 6.1.1.4'
N N 0.0311 0.0180 'International Tables Vol C Tables 4.2.6.8 and 6.1.1.4'
O O 0.0492 0.0322 'International Tables Vol C Tables 4.2.6.8 and 6.1.1.4'

loop_
_geom_angle_atom_site_label_1
_geom_angle_atom_site_label_2
_geom_angle_atom_site_label_3
_geom_angle
C2 C1 C6 120.0
C2 C1 C7 116.4(8)
C6 C1 C7 123.0(10)
C1 C2 C3 120.0
C1 C2 H2 120.0
C3 C2 H2 120.0
C4 C3 C2 120.0
C4 C3 H3 120.0
C2 C3 H3 120.0
C5 C4 C3 120.0
C5 C4 H4 120.0
C3 C4 H4 120.0
C6 C5 C4 120.0
C6 C5 H5 120.0
C4 C5 H5 120.0
C5 C6 C1 120.0
C5 C6 H6 120.0
C1 C6 H6 120.0
O1 C7 C1 110.1(4)
O1 C7 H7A 109.6
C1 C7 H7A 109.6
O1 C7 H7B 109.6
C1 C7 H7B 109.6
H7A C7 H7B 108.2
O2 C8 N1 125.53(19)
O2 C8 O1 123.9(2)
N1 C8 O1 110.54(16)
N1 C9 C13 110.69(18)
N1 C9 C14 110.14(16)
C13 C9 C14 107.64(15)
N1 C9 C10 106.48(15)
C13 C9 C10 113.09(19)
C14 C9 C10 108.79(17)
C11 C10 C12 110.47(19)
C11 C10 C9 113.16(17)
C12 C10 C9 111.7(2)
C11 C10 H10 107.1
C12 C10 H10 107.1
C9 C10 H10 107.1
C10 C11 H11A 109.5
C10 C11 H11B 109.5
H11A C11 H11B 109.5
C10 C11 H11C 109.5
H11A C11 H11C 109.5
H11B C11 H11C 109.5
C10 C12 H12A 109.5
C10 C12 H12B 109.5
H12A C12 H12B 109.5
C10 C12 H12C 109.5
H12A C12 H12C 109.5
H12B C12 H12C 109.5
C9 C13 H13A 109.5
C9 C13 H13B 109.5
H13A C13 H13B 109.5
C9 C13 H13C 109.5
H13A C13 H13C 109.5
H13B C13 H13C 109.5
O3 C14 N2 122.20(17)
O3 C14 C9 121.09(16)
N2 C14 C9 116.69(15)
N2 C15 C16 110.42(17)
N2 C15 C17 107.47(16)
C16 C15 C17 111.12(16)
N2 C15 C18 110.71(14)
C16 C15 C18 109.67(15)
C17 C15 C18 107.40(17)
C15 C16 H16A 109.5
C15 C16 H16B 109.5
H16A C16 H16B 109.5
C15 C16 H16C 109.5
H16A C16 H16C 109.5
H16B C16 H16C 109.5
C15 C17 H17A 109.5
C15 C17 H17B 109.5
H17A C17 H17B 109.5
C15 C17 H17C 109.5
H17A C17 H17C 109.5
H17B C17 H17C 109.5
O4 C18 N3 122.95(16)
O4 C18 C15 119.42(16)
N3 C18 C15 117.60(15)
N3 C19 C20 110.42(16)
N3 C19 C21 107.37(15)
C20 C19 C21 110.86(18)
N3 C19 C22 110.73(16)
C20 C19 C22 111.06(16)
C21 C19 C22 106.27(16)
C19 C20 H20A 109.5
C19 C20 H20B 109.5
H20A C20 H20B 109.5
C19 C20 H20C 109.5
H20A C20 H20C 109.5
H20B C20 H20C 109.5
C19 C21 H21A 109.5
C19 C21 H21B 109.5
H21A C21 H21B 109.5
C19 C21 H21C 109.5
H21A C21 H21C 109.5
H21B C21 H21C 109.5
O5 C22 N4 123.41(19)
O5 C22 C19 120.85(19)
N4 C22 C19 115.56(15)
N4 C23 C24 107.85(15)
N4 C23 C26 112.22(14)
C24 C23 C26 105.58(16)
N4 C23 C25 110.90(17)
C24 C23 C25 109.84(16)
C26 C23 C25 110.27(14)
C23 C24 H24A 109.5
C23 C24 H24B 109.5
H24A C24 H24B 109.5
C23 C24 H24C 109.5
H24A C24 H24C 109.5
H24B C24 H24C 109.5
C23 C25 H25A 109.5
C23 C25 H25B 109.5
H25A C25 H25B 109.5
C23 C25 H25C 109.5
H25A C25 H25C 109.5
H25B C25 H25C 109.5
O6 C26 N5 121.81(16)
O6 C26 C23 120.11(15)
N5 C26 C23 117.71(15)
N5 C27 C29 110.91(15)
N5 C27 C28 108.02(14)
C29 C27 C28 110.51(16)
N5 C27 C30 110.11(14)
C29 C27 C30 110.01(15)
C28 C27 C30 107.19(15)
C27 C28 H28A 109.5
C27 C28 H28B 109.5
H28A C28 H28B 109.5
C27 C28 H28C 109.5
H28A C28 H28C 109.5
H28B C28 H28C 109.5
C27 C29 H29A 109.5
C27 C29 H29B 109.5
H29A C29 H29B 109.5
C27 C29 H29C 109.5
H29A C29 H29C 109.5
H29B C29 H29C 109.5
O7 C30 O8 125.71(18)
O7 C30 C27 124.41(16)
O8 C30 C27 109.72(16)
O8 C31 C34 101.4(3)
O8 C31 C32 110.59(17)
C34 C31 C32 110.6(2)
O8 C31 C33 109.15(18)
C34 C31 C33 112.2(3)
C32 C31 C33 112.4(3)
C31 C32 H32A 109.5
C31 C32 H32B 109.5
H32A C32 H32B 109.5
C31 C32 H32C 109.5
H32A C32 H32C 109.5
H32B C32 H32C 109.5
C31 C33 H33A 109.5
C31 C33 H33B 109.5
H33A C33 H33B 109.5
C31 C33 H33C 109.5
H33A C33 H33C 109.5
H33B C33 H33C 109.5
C31 C34 H34A 109.5
C31 C34 H34B 109.5
H34A C34 H34B 109.5
C31 C34 H34C 109.5
H34A C34 H34C 109.5
H34B C34 H34C 109.5
C8 N1 C9 122.33(16)
C8 N1 H1 118.8
C9 N1 H1 118.8
C14 N2 C15 122.59(15)
C14 N2 H2A 118.7
C15 N2 H2A 118.7
C18 N3 C19 121.97(15)
C18 N3 H3A 119.0
C19 N3 H3A 119.0
C22 N4 C23 124.32(15)
C22 N4 H4A 117.8
C23 N4 H4A 117.8
C26 N5 C27 121.73(14)
C26 N5 H5A 119.1
C27 N5 H5A 119.1
C8 O1 C7 117.2(15)
C8 O1 C7S 114.7(15)
C7 O1 C7S 9.4(2)
C30 O8 C31 121.5(2)
C2S C1S C6S 120.0
C2S C1S C7S 121.2(12)
C6S C1S C7S 118.6(12)
C1S C2S C3S 120.0
C1S C2S H2S 120.0
C3S C2S H2S 120.0
C4S C3S C2S 120.0
C4S C3S H3S 120.0
C2S C3S H3S 120.0
C3S C4S C5S 120.0
C3S C4S H4S 120.0
C5S C4S H4S 120.0
C4S C5S C6S 120.0
C4S C5S H5S 120.0
C6S C5S H5S 120.0
C5S C6S C1S 120.0
C5S C6S H6S 120.0
C1S C6S H6S 120.0
O1 C7S C1S 114.6(5)
O1 C7S H7C 108.6
C1S C7S H7C 108.6
O1 C7S H7D 108.6
C1S C7S H7D 108.6
H7C C7S H7D 107.6

loop_
_geom_bond_atom_site_label_1
_geom_bond_atom_site_label_2
_geom_bond_distance
C1 C2 1.3900
C1 C6 1.3900
C1 C7 1.512(8)
C2 C3 1.3900
C2 H2 0.9500
C3 C4 1.3900
C3 H3 0.9500
C4 C5 1.3900
C4 H4 0.9500
C5 C6 1.3900
C5 H5 0.9500
C6 H6 0.9500
C7 O1 1.436(3)
C7 H7A 0.9900
C7 H7B 0.9900
C8 O2 1.217(2)
C8 N1 1.342(3)
C8 O1 1.347(2)
C9 N1 1.465(3)
C9 C13 1.544(3)
C9 C14 1.544(3)
C9 C10 1.549(3)
C10 C11 1.529(3)
C10 C12 1.537(3)
C10 H10 1.0000
C11 H11A 0.9800
C11 H11B 0.9800
C11 H11C 0.9800
C12 H12A 0.9800
C12 H12B 0.9800
C12 H12C 0.9800
C13 H13A 0.9800
C13 H13B 0.9800
C13 H13C 0.9800
C14 O3 1.226(2)
C14 N2 1.345(2)
C15 N2 1.470(2)
C15 C16 1.526(3)
C15 C17 1.526(3)
C15 C18 1.545(2)
C16 H16A 0.9800
C16 H16B 0.9800
C16 H16C 0.9800
C17 H17A 0.9800
C17 H17B 0.9800
C17 H17C 0.9800
C18 O4 1.232(2)
C18 N3 1.337(2)
C19 N3 1.473(2)
C19 C20 1.521(3)
C19 C21 1.534(3)
C19 C22 1.543(3)
C20 H20A 0.9800
C20 H20B 0.9800
C20 H20C 0.9800
C21 H21A 0.9800
C21 H21B 0.9800
C21 H21C 0.9800
C22 O5 1.228(2)
C22 N4 1.355(3)
C23 N4 1.462(3)
C23 C24 1.531(3)
C23 C26 1.535(2)
C23 C25 1.539(2)
C24 H24A 0.9800
C24 H24B 0.9800
C24 H24C 0.9800
C25 H25A 0.9800
C25 H25B 0.9800
C25 H25C 0.9800
C26 O6 1.233(2)
C26 N5 1.335(2)
C27 N5 1.460(2)
C27 C29 1.525(2)
C27 C28 1.534(2)
C27 C30 1.535(3)
C28 H28A 0.9800
C28 H28B 0.9800
C28 H28C 0.9800
C29 H29A 0.9800
C29 H29B 0.9800
C29 H29C 0.9800
C30 O7 1.199(2)
C30 O8 1.335(2)
C31 O8 1.476(3)
C31 C34 1.515(5)
C31 C32 1.517(3)
C31 C33 1.522(4)
C32 H32A 0.9800
C32 H32B 0.9800
C32 H32C 0.9800
C33 H33A 0.9800
C33 H33B 0.9800
C33 H33C 0.9800
C34 H34A 0.9800
C34 H34B 0.9800
C34 H34C 0.9800
N1 H1 0.8800
N2 H2A 0.8800
N3 H3A 0.8800
N4 H4A 0.8800
N5 H5A 0.8800
O1 C7S 1.436(3)
C1S C2S 1.3900
C1S C6S 1.3900
C1S C7S 1.512(7)
C2S C3S 1.3900
C2S H2S 0.9500
C3S C4S 1.3900
C3S H3S 0.9500
C4S C5S 1.3900
C4S H4S 0.9500
C5S C6S 1.3900
C5S H5S 0.9500
C6S H6S 0.9500
C7S H7C 0.9900
C7S H7D 0.9900

loop_
_geom_hbond_atom_site_label_D
_geom_hbond_atom_site_label_H
_geom_hbond_atom_site_label_A
_geom_hbond_distance_DH
_geom_hbond_distance_HA
_geom_hbond_distance_DA
_geom_hbond_angle_DHA
_geom_hbond_site_symmetry_A
N1 H1 O6 0.88 2.02 2.863(2) 160.3 1_655
N3 H3A O2 0.88 2.20 3.030(2) 157.0 .
N4 H4A O3 0.88 2.12 2.9588(19) 159.9 .
N5 H5A O4 0.88 2.17 3.033(2) 165.9 .

loop_
_geom_torsion_atom_site_label_1
_geom_torsion_atom_site_label_2
_geom_torsion_atom_site_label_3
_geom_torsion_atom_site_label_4
_geom_torsion
C6 C1 C2 C3 0.0
C7 C1 C2 C3 171.6(14)
C1 C2 C3 C4 0.0
C2 C3 C4 C5 0.0
C3 C4 C5 C6 0.0
C4 C5 C6 C1 0.0
C2 C1 C6 C5 0.0
C7 C1 C6 C5 -171.1(13)
C2 C1 C7 O1 143.4(15)
C6 C1 C7 O1 -45(3)
N1 C9 C10 C11 -160.38(16)
C13 C9 C10 C11 77.8(2)
C14 C9 C10 C11 -41.7(2)
N1 C9 C10 C12 74.22(19)
C13 C9 C10 C12 -47.6(2)
C14 C9 C10 C12 -167.11(16)
N1 C9 C14 O3 -146.58(18)
C13 C9 C14 O3 -25.8(3)
C10 C9 C14 O3 97.1(2)
N1 C9 C14 N2 34.9(2)
C13 C9 C14 N2 155.71(19)
C10 C9 C14 N2 -81.4(2)
N2 C15 C18 O4 -153.71(18)
C16 C15 C18 O4 -31.6(2)
C17 C15 C18 O4 89.2(2)
N2 C15 C18 N3 28.2(2)
C16 C15 C18 N3 150.32(18)
C17 C15 C18 N3 -88.8(2)
N3 C19 C22 O5 -150.65(17)
C20 C19 C22 O5 -27.6(2)
C21 C19 C22 O5 93.1(2)
N3 C19 C22 N4 34.0(2)
C20 C19 C22 N4 157.06(16)
C21 C19 C22 N4 -82.28(19)
N4 C23 C26 O6 -164.83(16)
C24 C23 C26 O6 77.94(19)
C25 C23 C26 O6 -40.7(2)
N4 C23 C26 N5 22.1(2)
C24 C23 C26 N5 -95.17(19)
C25 C23 C26 N5 146.23(18)
N5 C27 C30 O7 135.31(17)
C29 C27 C30 O7 12.8(2)
C28 C27 C30 O7 -107.42(19)
N5 C27 C30 O8 -49.13(18)
C29 C27 C30 O8 -171.66(14)
C28 C27 C30 O8 68.14(18)
O2 C8 N1 C9 -3.7(3)
O1 C8 N1 C9 177.10(16)
C13 C9 N1 C8 -63.1(2)
C14 C9 N1 C8 55.9(2)
C10 C9 N1 C8 173.65(17)
O3 C14 N2 C15 -2.0(3)
C9 C14 N2 C15 176.48(18)
C16 C15 N2 C14 -66.9(2)
C17 C15 N2 C14 171.76(18)
C18 C15 N2 C14 54.8(2)
O4 C18 N3 C19 1.3(3)
C15 C18 N3 C19 179.27(17)
C20 C19 N3 C18 -71.4(2)
C21 C19 N3 C18 167.68(19)
C22 C19 N3 C18 52.1(2)
O5 C22 N4 C23 -1.2(3)
C19 C22 N4 C23 174.06(15)
C24 C23 N4 C22 179.54(16)
C26 C23 N4 C22 63.7(2)
C25 C23 N4 C22 -60.2(2)
O6 C26 N5 C27 0.9(3)
C23 C26 N5 C27 173.87(16)
C29 C27 N5 C26 72.7(2)
C28 C27 N5 C26 -166.07(17)
C30 C27 N5 C26 -49.3(2)
O2 C8 O1 C7 -0.2(6)
N1 C8 O1 C7 179.0(5)
O2 C8 O1 C7S -10.2(7)
N1 C8 O1 C7S 169.0(6)
C1 C7 O1 C8 -62(2)
C1 C7 O1 C7S 15(17)
O7 C30 O8 C31 -2.8(3)
C27 C30 O8 C31 -178.32(14)
C34 C31 O8 C30 -178.77(18)
C32 C31 O8 C30 63.9(3)
C33 C31 O8 C30 -60.2(3)
C6S C1S C2S C3S 0.0
C7S C1S C2S C3S -174.6(10)
C1S C2S C3S C4S 0.0
C2S C3S C4S C5S 0.0
C3S C4S C5S C6S 0.0
C4S C5S C6S C1S 0.0
C2S C1S C6S C5S 0.0
C7S C1S C6S C5S 174.8(11)
C8 O1 C7S C1S -80(3)
C7 O1 C7S C1S 172(21)
C2S C1S C7S O1 128.4(19)
C6S C1S C7S O1 -46(3)
